data_2236772
loop_
_publ_author_name
'Gowda, B. Thimme'
'Foro, Sabine'
'Spandana, H. S.'

_publ_section_title
;
 Potassium <i>N</i>-bromo-2-nitrobenzenesulfonamidate monohydrate
;
_journal_coeditor_code ZL2509
_journal_issue 11
_journal_name_full 'Acta Crystallographica Section E'
_journal_page_first m1358
_journal_paper_doi 10.1107/S1600536812042080
_journal_volume 68
_journal_year 2012
_chemical_formula_iupac 'K + , C6 H4 Br N2 O4 S - , H2 O'
_chemical_formula_moiety 'K +, C6 H4 Br N2 O4 S -, H2 O'
_chemical_formula_sum 'C6 H6 Br K N2 O5 S'
_chemical_formula_weight 337.20
_chemical_name_systematic
;
Potassium <i>N</i>-bromo-2-nitrobenzenesulfonamidate monohydrate
;
_space_group_IT_number 14
_symmetry_cell_setting monoclinic
_symmetry_space_group_name_Hall '-P 2ybc'
_symmetry_space_group_name_H-M 'P 1 21/c 1'
_atom_sites_solution_hydrogens geom
_atom_sites_solution_primary direct
_atom_sites_solution_secondary difmap
_audit_creation_method SHELXL-97
_cell_angle_alpha 90.00
_cell_angle_beta 100.650(10)
_cell_angle_gamma 90.00
_cell_formula_units_Z 4
_cell_length_a 13.034(2)
_cell_length_b 12.815(2)
_cell_length_c 6.7741(9)
_cell_measurement_reflns_used 2399
_cell_measurement_temperature 293(2)
_cell_measurement_theta_max 27.76
_cell_measurement_theta_min 3.07
_cell_volume 1112.0(3)
_computing_cell_refinement
;
CrysAlis CCD (Oxford Diffraction, 2009)
;
_computing_data_collection
;
CrysAlis CCD (Oxford Diffraction, 2009)
;
_computing_data_reduction
;
CrysAlis RED (Oxford Diffraction, 2009)
;
_computing_molecular_graphics 'PLATON (Spek, 2009)'
_computing_publication_material 'SHELXL97 (Sheldrick, 2008)'
_computing_structure_refinement 'SHELXL97 (Sheldrick, 2008)'
_computing_structure_solution 'SHELXS97 (Sheldrick, 2008)'
_diffrn_ambient_temperature 293(2)
_diffrn_measured_fraction_theta_full 0.980
_diffrn_measured_fraction_theta_max 0.980
_diffrn_measurement_device_type
;
Oxford Diffraction Xcalibur diffractometer
with Sapphire CCD detector
;
_diffrn_measurement_method
;
Rotation method data acquisition using omega scans.
;
_diffrn_radiation_monochromator graphite
_diffrn_radiation_source 'fine-focus sealed tube'
_diffrn_radiation_type MoK\a
_diffrn_radiation_wavelength 0.71073
_diffrn_reflns_av_R_equivalents 0.0420
_diffrn_reflns_av_sigmaI/netI 0.0518
_diffrn_reflns_limit_h_max 12
_diffrn_reflns_limit_h_min -16
_diffrn_reflns_limit_k_max 11
_diffrn_reflns_limit_k_min -16
_diffrn_reflns_limit_l_max 8
_diffrn_reflns_limit_l_min -6
_diffrn_reflns_number 3896
_diffrn_reflns_theta_full 26.37
_diffrn_reflns_theta_max 26.37
_diffrn_reflns_theta_min 3.18
_diffrn_standards_decay_% 0
_diffrn_standards_number 0
_exptl_absorpt_coefficient_mu 4.265
_exptl_absorpt_correction_T_max 0.4276
_exptl_absorpt_correction_T_min 0.2340
_exptl_absorpt_correction_type multi-scan
_exptl_absorpt_process_details
;
(CrysAlis RED; Oxford Diffraction, 2009)
;
_exptl_crystal_colour yellow
_exptl_crystal_density_diffrn 2.014
_exptl_crystal_density_method 'not measured'
_exptl_crystal_description prism
_exptl_crystal_F_000 664
_exptl_crystal_size_max 0.48
_exptl_crystal_size_mid 0.48
_exptl_crystal_size_min 0.24
_refine_diff_density_max 0.788
_refine_diff_density_min -1.205
_refine_ls_extinction_coef 0.082(5)
_refine_ls_extinction_expression Fc^*^=kFc[1+0.001xFc^2^\l^3^/sin(2\q)]^-1/4^
_refine_ls_extinction_method 'SHELXL97 (Sheldrick, 2008)'
_refine_ls_goodness_of_fit_ref 1.055
_refine_ls_hydrogen_treatment mixed
_refine_ls_matrix_type full
_refine_ls_number_parameters 152
_refine_ls_number_reflns 2236
_refine_ls_number_restraints 3
_refine_ls_restrained_S_all 1.054
_refine_ls_R_factor_all 0.0633
_refine_ls_R_factor_gt 0.0525
_refine_ls_shift/su_max 0.002
_refine_ls_shift/su_mean 0.000
_refine_ls_structure_factor_coef Fsqd
_refine_ls_weighting_details 'calc w=1/[\s^2^(Fo^2^)+(0.0909P)^2^+0.1082P] where P=(Fo^2^+2Fc^2^)/3'
_refine_ls_weighting_scheme calc
_refine_ls_wR_factor_gt 0.1362
_refine_ls_wR_factor_ref 0.1450
_reflns_number_gt 1847
_reflns_number_total 2236
_reflns_threshold_expression I>2\s(I)
_cod_data_source_file zl2509.cif
_cod_data_source_block I
_cod_original_sg_symbol_H-M 'P 21/c'
_cod_database_code 2236772
_cod_database_fobs_code 2236772

loop_
_symmetry_equiv_pos_as_xyz
'x, y, z'
'-x, y+1/2, -z+1/2'
'-x, -y, -z'
'x, -y-1/2, z-1/2'

loop_
_atom_site_type_symbol
_atom_site_label
_atom_site_fract_x
_atom_site_fract_y
_atom_site_fract_z
_atom_site_U_iso_or_equiv
_atom_site_adp_type
_atom_site_calc_flag
_atom_site_refinement_flags
_atom_site_occupancy
_atom_site_symmetry_multiplicity
C C1 0.2873(3) -0.0123(3) 0.3340(6) 0.0272(9) Uani d . 1 1
C C2 0.3529(3) 0.0693(3) 0.3079(6) 0.0271(8) Uani d . 1 1
C C3 0.4505(3) 0.0546(4) 0.2573(6) 0.0346(10) Uani d . 1 1
H H3 0.4930 0.1113 0.2430 0.042 Uiso calc R 1 1
C C4 0.4833(4) -0.0463(4) 0.2286(7) 0.0419(11) Uani d . 1 1
H H4 0.5488 -0.0583 0.1975 0.050 Uiso calc R 1 1
C C5 0.4173(4) -0.1291(4) 0.2469(7) 0.0425(11) Uani d . 1 1
H H5 0.4377 -0.1966 0.2221 0.051 Uiso calc R 1 1
C C6 0.3214(4) -0.1127(3) 0.3015(7) 0.0368(10) Uani d . 1 1
H H6 0.2791 -0.1695 0.3167 0.044 Uiso calc R 1 1
Br Br1 0.24804(4) -0.10055(4) 0.78959(7) 0.0470(3) Uani d . 1 1
K K1 0.09562(9) 0.13045(8) 0.88211(15) 0.0418(3) Uani d . 1 1
N N1 0.1510(3) -0.1035(3) 0.5411(6) 0.0384(9) Uani d . 1 1
N N2 0.3214(3) 0.1792(3) 0.3257(5) 0.0316(8) Uani d . 1 1
O O1 0.1685(3) 0.0941(2) 0.5295(5) 0.0395(8) Uani d . 1 1
O O2 0.0840(3) -0.0085(2) 0.2371(5) 0.0442(8) Uani d . 1 1
O O3 0.2363(3) 0.2061(3) 0.2308(5) 0.0454(8) Uani d . 1 1
O O4 0.3826(3) 0.2369(3) 0.4304(6) 0.0520(9) Uani d . 1 1
S S1 0.16307(8) -0.00155(7) 0.41728(15) 0.0294(3) Uani d . 1 1
O O5 -0.0180(3) 0.2758(3) 0.6363(6) 0.0494(9) Uani d D 1 1
H H51 -0.066(3) 0.240(3) 0.566(7) 0.059 Uiso d D 1 1
H H52 -0.044(4) 0.326(3) 0.689(8) 0.059 Uiso d D 1 1

loop_
_atom_site_aniso_label
_atom_site_aniso_U_11
_atom_site_aniso_U_22
_atom_site_aniso_U_33
_atom_site_aniso_U_12
_atom_site_aniso_U_13
_atom_site_aniso_U_23
C1 0.027(2) 0.0276(19) 0.0253(18) 0.0017(17) 0.0016(16) -0.0018(16)
C2 0.026(2) 0.0279(18) 0.0271(18) 0.0015(17) 0.0053(16) 0.0028(16)
C3 0.032(2) 0.042(2) 0.032(2) 0.000(2) 0.0101(18) 0.0059(19)
C4 0.036(3) 0.054(3) 0.038(2) 0.014(2) 0.015(2) 0.001(2)
C5 0.047(3) 0.036(2) 0.045(3) 0.020(2) 0.012(2) -0.003(2)
C6 0.041(3) 0.030(2) 0.040(2) 0.0028(19) 0.009(2) -0.0020(18)
Br1 0.0516(4) 0.0461(4) 0.0432(4) -0.0034(2) 0.0087(2) 0.0096(2)
K1 0.0378(6) 0.0498(6) 0.0380(5) 0.0041(5) 0.0076(4) -0.0024(5)
N1 0.036(2) 0.034(2) 0.047(2) -0.0106(16) 0.0122(19) 0.0010(16)
N2 0.032(2) 0.0279(17) 0.0369(18) -0.0005(15) 0.0100(16) 0.0052(15)
O1 0.046(2) 0.0313(15) 0.0463(18) -0.0007(13) 0.0206(16) -0.0100(13)
O2 0.0293(17) 0.0527(19) 0.0465(18) -0.0035(15) -0.0039(15) -0.0014(16)
O3 0.045(2) 0.0325(17) 0.0564(19) 0.0096(15) 0.0025(16) 0.0113(15)
O4 0.048(2) 0.0379(17) 0.070(2) -0.0146(16) 0.0112(19) -0.0130(17)
S1 0.0254(6) 0.0274(5) 0.0360(5) -0.0033(4) 0.0069(4) -0.0032(4)
O5 0.043(2) 0.0443(19) 0.063(2) -0.0011(16) 0.0146(18) 0.0010(17)

loop_
_atom_type_symbol
_atom_type_description
_atom_type_scat_dispersion_real
_atom_type_scat_dispersion_imag
_atom_type_scat_source
C C 0.0033 0.0016 'International Tables Vol C Tables 4.2.6.8 and 6.1.1.4'
H H 0.0000 0.0000 'International Tables Vol C Tables 4.2.6.8 and 6.1.1.4'
Br Br -0.2901 2.4595 'International Tables Vol C Tables 4.2.6.8 and 6.1.1.4'
K K 0.2009 0.2494 'International Tables Vol C Tables 4.2.6.8 and 6.1.1.4'
N N 0.0061 0.0033 'International Tables Vol C Tables 4.2.6.8 and 6.1.1.4'
O O 0.0106 0.0060 'International Tables Vol C Tables 4.2.6.8 and 6.1.1.4'
S S 0.1246 0.1234 'International Tables Vol C Tables 4.2.6.8 and 6.1.1.4'

loop_
_geom_angle_atom_site_label_1
_geom_angle_atom_site_label_2
_geom_angle_atom_site_label_3
_geom_angle_site_symmetry_1
_geom_angle_site_symmetry_3
_geom_angle
C2 C1 C6 . . 117.1(4)
C2 C1 S1 . . 126.2(3)
C6 C1 S1 . . 116.7(3)
C1 C2 C3 . . 123.0(4)
C1 C2 N2 . . 121.5(4)
C3 C2 N2 . . 115.4(4)
C4 C3 C2 . . 118.7(4)
C4 C3 H3 . . 120.6
C2 C3 H3 . . 120.6
C5 C4 C3 . . 119.3(4)
C5 C4 H4 . . 120.4
C3 C4 H4 . . 120.4
C6 C5 C4 . . 120.9(4)
C6 C5 H5 . . 119.5
C4 C5 H5 . . 119.5
C5 C6 C1 . . 120.9(4)
C5 C6 H6 . . 119.5
C1 C6 H6 . . 119.5
N1 Br1 K1 . . 82.87(12)
O5 K1 O5 . 4_566 77.92(8)
O5 K1 O1 . . 79.82(11)
O5 K1 O1 4_566 . 157.72(11)
O5 K1 O2 . 3_556 82.86(11)
O5 K1 O2 4_566 3_556 84.62(11)
O1 K1 O2 . 3_556 93.37(11)
O5 K1 O3 . 1_556 117.39(11)
O5 K1 O3 4_566 1_556 70.94(11)
O1 K1 O3 . 1_556 119.80(11)
O2 K1 O3 3_556 1_556 142.64(11)
O5 K1 O2 . 1_556 141.57(11)
O5 K1 O2 4_566 1_556 69.28(11)
O1 K1 O2 . 1_556 131.59(10)
O2 K1 O2 3_556 1_556 74.84(10)
O3 K1 O2 1_556 1_556 70.30(9)
O5 K1 O3 . 4_566 67.90(10)
O5 K1 O3 4_566 4_566 109.52(11)
O1 K1 O3 . 4_566 60.50(9)
O2 K1 O3 3_556 4_566 143.02(10)
O3 K1 O3 1_556 4_566 73.50(8)
O2 K1 O3 1_556 4_566 141.88(10)
O5 K1 Br1 . . 133.65(9)
O5 K1 Br1 4_566 . 145.95(9)
O1 K1 Br1 . . 55.66(7)
O2 K1 Br1 3_556 . 87.19(8)
O3 K1 Br1 1_556 . 97.38(7)
O2 K1 Br1 1_556 . 76.67(7)
O3 K1 Br1 4_566 . 96.72(7)
O5 K1 H51 . . 15.6(6)
O5 K1 H51 4_566 . 81.7(9)
O1 K1 H51 . . 77.0(10)
O2 K1 H51 3_556 . 68.0(7)
O3 K1 H51 1_556 . 132.2(6)
O2 K1 H51 1_556 . 134.5(10)
O3 K1 H51 4_566 . 80.1(8)
Br1 K1 H51 . . 125.1(8)
S1 N1 Br1 . . 109.8(2)
O4 N2 O3 . . 124.7(4)
O4 N2 C2 . . 117.7(4)
O3 N2 C2 . . 117.6(3)
S1 O1 K1 . . 127.53(18)
S1 O2 K1 . 3_556 134.68(19)
S1 O2 K1 . 1_554 120.16(18)
K1 O2 K1 3_556 1_554 105.16(10)
N2 O3 K1 . 1_554 135.6(3)
N2 O3 K1 . 4_565 123.6(3)
K1 O3 K1 1_554 4_565 100.02(11)
O1 S1 O2 . . 117.1(2)
O1 S1 N1 . . 115.2(2)
O2 S1 N1 . . 105.8(2)
O1 S1 C1 . . 105.67(19)
O2 S1 C1 . . 105.7(2)
N1 S1 C1 . . 106.5(2)
K1 O5 K1 . 4_565 112.63(13)
K1 O5 H51 . . 104(4)
K1 O5 H51 4_565 . 108(4)
K1 O5 H52 . . 118(4)
K1 O5 H52 4_565 . 104(4)
H51 O5 H52 . . 110(3)

loop_
_geom_bond_atom_site_label_1
_geom_bond_atom_site_label_2
_geom_bond_site_symmetry_2
_geom_bond_distance
C1 C2 . 1.383(6)
C1 C6 . 1.391(5)
C1 S1 . 1.815(4)
C2 C3 . 1.390(6)
C2 N2 . 1.479(5)
C3 C4 . 1.386(6)
C3 H3 . 0.9300
C4 C5 . 1.385(7)
C4 H4 . 0.9300
C5 C6 . 1.384(7)
C5 H5 . 0.9300
C6 H6 . 0.9300
Br1 N1 . 1.910(4)
Br1 K1 . 3.6829(12)
K1 O5 . 2.743(4)
K1 O5 4_566 2.746(4)
K1 O1 . 2.768(3)
K1 O2 3_556 2.806(3)
K1 O3 1_556 2.877(4)
K1 O2 1_556 3.018(4)
K1 O3 4_566 3.081(4)
K1 H51 . 3.06(5)
N1 S1 . 1.576(4)
N2 O4 . 1.215(5)
N2 O3 . 1.225(5)
O1 S1 . 1.437(3)
O2 S1 . 1.448(3)
O2 K1 3_556 2.806(3)
O2 K1 1_554 3.018(4)
O3 K1 1_554 2.877(4)
O3 K1 4_565 3.081(4)
O5 K1 4_565 2.746(4)
O5 H51 . 0.844(19)
O5 H52 . 0.841(19)

loop_
_geom_hbond_atom_site_label_D
_geom_hbond_atom_site_label_H
_geom_hbond_atom_site_label_A
_geom_hbond_site_symmetry_A
_geom_hbond_distance_DH
_geom_hbond_distance_HA
_geom_hbond_distance_DA
_geom_hbond_angle_DHA
O5 H51 N1 3_556 0.844(19) 2.13(3) 2.926(5) 157(5)
O5 H52 Br1 2_556 0.841(19) 2.85(4) 3.509(4) 137(4)

loop_
_geom_torsion_atom_site_label_1
_geom_torsion_atom_site_label_2
_geom_torsion_atom_site_label_3
_geom_torsion_atom_site_label_4
_geom_torsion_site_symmetry_1
_geom_torsion_site_symmetry_4
_geom_torsion
C6 C1 C2 C3 . . -1.9(6)
S1 C1 C2 C3 . . 175.3(3)
C6 C1 C2 N2 . . 176.0(4)
S1 C1 C2 N2 . . -6.8(6)
C1 C2 C3 C4 . . 1.0(6)
N2 C2 C3 C4 . . -177.0(4)
C2 C3 C4 C5 . . 1.3(7)
C3 C4 C5 C6 . . -2.8(7)
C4 C5 C6 C1 . . 1.8(8)
C2 C1 C6 C5 . . 0.5(7)
S1 C1 C6 C5 . . -177.0(4)
N1 Br1 K1 O5 . . -28.49(17)
N1 Br1 K1 O5 . 4_566 124.97(19)
N1 Br1 K1 O1 . . -47.15(14)
N1 Br1 K1 O2 . 3_556 48.87(14)
N1 Br1 K1 O3 . 1_556 -168.38(14)
N1 Br1 K1 O2 . 1_556 123.95(13)
N1 Br1 K1 O3 . 4_566 -94.22(13)
K1 Br1 N1 S1 . . 63.0(2)
C1 C2 N2 O4 . . 131.2(4)
C3 C2 N2 O4 . . -50.8(5)
C1 C2 N2 O3 . . -50.2(5)
C3 C2 N2 O3 . . 127.9(4)
O5 K1 O1 S1 . . -120.6(3)
O5 K1 O1 S1 4_566 . -122.5(3)
O2 K1 O1 S1 3_556 . -38.5(3)
O3 K1 O1 S1 1_556 . 123.5(2)
O2 K1 O1 S1 1_556 . 34.2(3)
O3 K1 O1 S1 4_566 . 169.1(3)
Br1 K1 O1 S1 . . 45.8(2)
O4 N2 O3 K1 . 1_554 156.5(3)
C2 N2 O3 K1 . 1_554 -22.1(5)
O4 N2 O3 K1 . 4_565 -35.7(5)
C2 N2 O3 K1 . 4_565 145.7(3)
K1 O1 S1 O2 . . 102.7(3)
K1 O1 S1 N1 . . -22.6(3)
K1 O1 S1 C1 . . -139.9(2)
K1 O2 S1 O1 3_556 . -114.6(3)
K1 O2 S1 O1 1_554 . 65.8(3)
K1 O2 S1 N1 3_556 . 15.4(3)
K1 O2 S1 N1 1_554 . -164.3(2)
K1 O2 S1 C1 3_556 . 128.1(3)
K1 O2 S1 C1 1_554 . -51.6(2)
Br1 N1 S1 O1 . . -46.5(3)
Br1 N1 S1 O2 . . -177.5(2)
Br1 N1 S1 C1 . . 70.3(2)
C2 C1 S1 O1 . . -24.4(4)
C6 C1 S1 O1 . . 152.8(3)
C2 C1 S1 O2 . . 100.4(4)
C6 C1 S1 O2 . . -82.4(4)
C2 C1 S1 N1 . . -147.4(4)
C6 C1 S1 N1 . . 29.8(4)
O5 K1 O5 K1 4_566 4_565 140.66(16)
O1 K1 O5 K1 . 4_565 -38.60(13)
O2 K1 O5 K1 3_556 4_565 -133.34(15)
O3 K1 O5 K1 1_556 4_565 79.80(16)
O2 K1 O5 K1 1_556 4_565 172.23(12)
O3 K1 O5 K1 4_566 4_565 23.55(11)
Br1 K1 O5 K1 . 4_565 -54.17(18)
